data_7043439
loop_
_publ_author_name
'Weigand, Wolfgang'
'Abul-Futouh, Hassan'
'Zagranyarski, Yulian'
'M\"uller, Carolin'
'Schulz, Martin'
'Kupfer, Stephan'
'G\"orls, Helmar'
'El-khateeb, Mohammad Yaseen'
'Gr\"afe, Stefanie'
'Dietzek, Benjamin'
'Peneva, Kalina'

_publ_section_title
;
 [FeFe]-Hydrogenase H-Cluster Mimics Mediated by Naphthalene Monoimide
 Derivatives of Peri-Substituted Dichalcogenides
;
_journal_name_full 'Dalton Trans.'
_journal_paper_doi 10.1039/C7DT02079A
_journal_year 2017
_chemical_formula_moiety 'C26 H21 Fe2 N O8 Se2'
_chemical_formula_sum 'C26 H21 Fe2 N O8 Se2'
_chemical_formula_weight 745.06
_chemical_name_systematic
; 
 ? 
;
_space_group_IT_number 14
_symmetry_cell_setting monoclinic
_symmetry_space_group_name_Hall '-P 2ybc'
_symmetry_space_group_name_H-M 'P 1 21/c 1'
_atom_sites_solution_hydrogens mixed
_atom_sites_solution_primary direct
_atom_sites_solution_secondary difmap
_audit_creation_method SHELXL-97
_audit_update_record
;
2017-01-30 deposited with the CCDC.
2017-06-26 downloaded from the CCDC.
;
_cell_angle_alpha 90
_cell_angle_beta 95.760(1)
_cell_angle_gamma 90
_cell_formula_units_Z 4
_cell_length_a 15.9293(5)
_cell_length_b 10.8047(3)
_cell_length_c 16.2295(5)
_cell_measurement_reflns_used 17737
_cell_measurement_temperature 133(2)
_cell_measurement_theta_max 27.44
_cell_measurement_theta_min 2.27
_cell_volume 2779.18(14)
_computing_cell_refinement DENZO
_computing_data_collection COLLECT
_computing_data_reduction DENZO
_computing_molecular_graphics SHELXTL/PC
_computing_publication_material SHELXL-97
_computing_structure_refinement 'SHELXL-97 (Sheldrick, 2008)'
_computing_structure_solution 'SHELXS-97 (Sheldrick, 2008)'
_diffrn_ambient_temperature 133(2)
_diffrn_measured_fraction_theta_full 0.991
_diffrn_measured_fraction_theta_max 0.991
_diffrn_measurement_device_type KappaCCD
_diffrn_measurement_method 'phi- + omega-scan'
_diffrn_radiation_monochromator graphite
_diffrn_radiation_source 'fine-focus sealed tube'
_diffrn_radiation_type MoK\a
_diffrn_radiation_wavelength 0.71073
_diffrn_reflns_av_R_equivalents 0.0510
_diffrn_reflns_av_sigmaI/netI 0.0437
_diffrn_reflns_limit_h_max 20
_diffrn_reflns_limit_h_min -20
_diffrn_reflns_limit_k_max 13
_diffrn_reflns_limit_k_min -13
_diffrn_reflns_limit_l_max 21
_diffrn_reflns_limit_l_min -21
_diffrn_reflns_number 17737
_diffrn_reflns_theta_full 27.44
_diffrn_reflns_theta_max 27.44
_diffrn_reflns_theta_min 2.27
_exptl_absorpt_coefficient_mu 3.712
_exptl_absorpt_correction_T_max 0.7456
_exptl_absorpt_correction_T_min 0.5809
_exptl_absorpt_correction_type multi-scan
_exptl_absorpt_process_details 'SADABS, Bruker-AXS, 2002'
_exptl_crystal_colour brown
_exptl_crystal_density_diffrn 1.781
_exptl_crystal_density_method 'not measured'
_exptl_crystal_description prism
_exptl_crystal_F_000 1472
_exptl_crystal_size_max 0.115
_exptl_crystal_size_mid 0.105
_exptl_crystal_size_min 0.102
_refine_diff_density_max 0.580
_refine_diff_density_min -0.603
_refine_diff_density_rms 0.103
_refine_ls_extinction_method none
_refine_ls_goodness_of_fit_ref 1.065
_refine_ls_hydrogen_treatment mixed
_refine_ls_matrix_type full
_refine_ls_number_parameters 417
_refine_ls_number_reflns 6275
_refine_ls_number_restraints 0
_refine_ls_restrained_S_all 1.065
_refine_ls_R_factor_all 0.0543
_refine_ls_R_factor_gt 0.0408
_refine_ls_shift/su_max 0.001
_refine_ls_shift/su_mean 0.000
_refine_ls_structure_factor_coef Fsqd
_refine_ls_weighting_details 'calc w=1/[\s^2^(Fo^2^)+(0.0188P)^2^+9.7055P] where P=(Fo^2^+2Fc^2^)/3'
_refine_ls_weighting_scheme calc
_refine_ls_wR_factor_gt 0.0815
_refine_ls_wR_factor_ref 0.0879
_reflns_number_gt 5292
_reflns_number_total 6275
_reflns_threshold_expression >2sigma(I)
_cod_data_source_file c7dt02079a2.cif
_cod_data_source_block FO6094
_cod_original_sg_symbol_H-M 'P 21/c'
_cod_database_code 7043439

loop_
_symmetry_equiv_pos_as_xyz
'x, y, z'
'-x, y+1/2, -z+1/2'
'-x, -y, -z'
'x, -y-1/2, z-1/2'

loop_
_atom_site_label
_atom_site_type_symbol
_atom_site_fract_x
_atom_site_fract_y
_atom_site_fract_z
_atom_site_U_iso_or_equiv
_atom_site_adp_type
_atom_site_occupancy
_atom_site_symmetry_multiplicity
_atom_site_calc_flag
_atom_site_refinement_flags
Fe1 Fe 0.81115(3) 0.36040(5) 0.65082(3) 0.02036(13) Uani 1 1 d .
Fe2 Fe 0.75677(3) 0.22816(5) 0.76515(3) 0.01854(12) Uani 1 1 d .
Se1 Se 0.67765(2) 0.39077(3) 0.69827(2) 0.01894(9) Uani 1 1 d .
Se2 Se 0.76940(2) 0.15161(4) 0.63097(2) 0.01999(9) Uani 1 1 d .
O1 O 0.32478(18) 0.3463(3) 0.42189(17) 0.0288(6) Uani 1 1 d .
O2 O 0.4630(2) 0.0239(3) 0.31747(18) 0.0345(7) Uani 1 1 d .
O3 O 0.6147(2) 0.1147(3) 0.84070(18) 0.0355(7) Uani 1 1 d .
O4 O 0.8167(2) 0.3896(3) 0.90354(19) 0.0375(8) Uani 1 1 d .
O5 O 0.8968(2) 0.0622(3) 0.82242(19) 0.0381(8) Uani 1 1 d .
O6 O 0.8626(2) 0.6033(3) 0.7210(2) 0.0411(8) Uani 1 1 d .
O7 O 0.9863(2) 0.2723(4) 0.6651(3) 0.0569(11) Uani 1 1 d .
O8 O 0.7784(3) 0.4333(3) 0.47615(18) 0.0474(9) Uani 1 1 d .
N1 N 0.3918(2) 0.1819(3) 0.37133(19) 0.0235(7) Uani 1 1 d .
C1 C 0.5909(2) 0.3325(4) 0.6162(2) 0.0198(8) Uani 1 1 d .
C2 C 0.5190(3) 0.4040(4) 0.6129(2) 0.0222(8) Uani 1 1 d .
H2 H 0.514(2) 0.468(4) 0.655(2) 0.016(10) Uiso 1 1 d .
C3 C 0.4519(3) 0.3852(4) 0.5516(2) 0.0236(8) Uani 1 1 d .
H3 H 0.407(3) 0.430(4) 0.551(3) 0.024(11) Uiso 1 1 d .
C4 C 0.4576(2) 0.2940(4) 0.4929(2) 0.0195(7) Uani 1 1 d .
C5 C 0.5285(2) 0.2163(3) 0.4961(2) 0.0195(8) Uani 1 1 d .
C6 C 0.5316(2) 0.1211(4) 0.4365(2) 0.0216(8) Uani 1 1 d .
C7 C 0.5992(3) 0.0413(4) 0.4396(2) 0.0252(9) Uani 1 1 d .
H7 H 0.598(3) -0.019(4) 0.404(3) 0.023(11) Uiso 1 1 d .
C8 C 0.6652(3) 0.0554(4) 0.5012(2) 0.0227(8) Uani 1 1 d .
H8 H 0.710(3) 0.011(4) 0.504(3) 0.026(12) Uiso 1 1 d .
C9 C 0.6662(2) 0.1494(4) 0.5589(2) 0.0198(8) Uani 1 1 d .
C10 C 0.5974(2) 0.2335(3) 0.5586(2) 0.0175(7) Uani 1 1 d .
C11 C 0.3862(2) 0.2785(4) 0.4272(2) 0.0212(8) Uani 1 1 d .
C12 C 0.4615(3) 0.1038(4) 0.3701(2) 0.0257(8) Uani 1 1 d .
C13 C 0.3191(3) 0.1592(4) 0.3096(2) 0.0254(9) Uani 1 1 d .
H13A H 0.2667 0.1808 0.3344 0.030 Uiso 1 1 calc R
H13B H 0.3167 0.0699 0.2961 0.030 Uiso 1 1 calc R
C14 C 0.3221(3) 0.2323(4) 0.2300(3) 0.0258(9) Uani 1 1 d .
H14B H 0.320(3) 0.315(5) 0.238(3) 0.031(13) Uiso 1 1 d .
H14A H 0.371(3) 0.219(5) 0.206(3) 0.042(14) Uiso 1 1 d .
C15 C 0.2462(3) 0.1971(4) 0.1690(2) 0.0254(8) Uani 1 1 d .
H15B H 0.252(3) 0.115(5) 0.153(3) 0.033(13) Uiso 1 1 d .
H15A H 0.198(3) 0.203(4) 0.201(3) 0.021(11) Uiso 1 1 d .
C16 C 0.2312(3) 0.2832(4) 0.0946(2) 0.0269(9) Uani 1 1 d .
H16B H 0.279(3) 0.280(4) 0.063(3) 0.032(12) Uiso 1 1 d .
H16A H 0.227(3) 0.366(5) 0.116(3) 0.035(13) Uiso 1 1 d .
C17 C 0.1510(3) 0.2532(5) 0.0401(3) 0.0347(10) Uani 1 1 d .
H17B H 0.112(3) 0.246(5) 0.069(3) 0.046(17) Uiso 1 1 d .
H17A H 0.157(4) 0.170(7) 0.011(4) 0.09(2) Uiso 1 1 d .
C18 C 0.1267(3) 0.3448(5) -0.0277(3) 0.0294(9) Uani 1 1 d .
H18B H 0.172(4) 0.345(5) -0.064(3) 0.055(17) Uiso 1 1 d .
H18A H 0.129(3) 0.424(5) -0.002(3) 0.053(16) Uiso 1 1 d .
C19 C 0.0424(3) 0.3219(5) -0.0778(3) 0.0359(11) Uani 1 1 d .
H19B H -0.001(3) 0.322(5) -0.039(3) 0.042(14) Uiso 1 1 d .
H19A H 0.038(4) 0.241(6) -0.098(4) 0.062(19) Uiso 1 1 d .
C20 C 0.0218(4) 0.4187(6) -0.1435(3) 0.0609(18) Uani 1 1 d .
H20B H 0.0659 0.4197 -0.1814 0.091 Uiso 1 1 calc R
H20A H 0.0185 0.5000 -0.1174 0.091 Uiso 1 1 calc R
H20C H -0.0326 0.3991 -0.1745 0.091 Uiso 1 1 calc R
C21 C 0.6702(3) 0.1538(4) 0.8093(2) 0.0251(8) Uani 1 1 d .
C22 C 0.7909(3) 0.3288(4) 0.8492(2) 0.0258(9) Uani 1 1 d .
C23 C 0.8414(3) 0.1243(4) 0.7999(2) 0.0258(9) Uani 1 1 d .
C24 C 0.8425(3) 0.5084(4) 0.6945(2) 0.0270(9) Uani 1 1 d .
C25 C 0.9183(3) 0.3069(5) 0.6585(3) 0.0351(10) Uani 1 1 d .
C26 C 0.7929(3) 0.4074(4) 0.5442(3) 0.0308(10) Uani 1 1 d .

loop_
_atom_site_aniso_label
_atom_site_aniso_U_11
_atom_site_aniso_U_22
_atom_site_aniso_U_33
_atom_site_aniso_U_23
_atom_site_aniso_U_13
_atom_site_aniso_U_12
Fe1 0.0213(3) 0.0240(3) 0.0163(2) -0.0001(2) 0.0050(2) -0.0023(2)
Fe2 0.0215(3) 0.0212(3) 0.0133(2) 0.0001(2) 0.00370(19) -0.0003(2)
Se1 0.02195(19) 0.01957(19) 0.01555(17) -0.00217(14) 0.00315(13) 0.00061(15)
Se2 0.02178(19) 0.0226(2) 0.01585(17) -0.00209(14) 0.00330(14) 0.00296(15)
O1 0.0274(16) 0.0343(17) 0.0242(14) 0.0007(12) -0.0001(12) 0.0032(13)
O2 0.0401(19) 0.0346(18) 0.0270(15) -0.0114(13) -0.0051(13) 0.0002(14)
O3 0.0361(18) 0.0435(19) 0.0283(15) 0.0020(14) 0.0098(13) -0.0170(15)
O4 0.0349(18) 0.0437(19) 0.0328(17) -0.0163(15) -0.0014(14) -0.0007(15)
O5 0.0399(19) 0.0397(19) 0.0335(17) 0.0027(14) -0.0024(14) 0.0143(15)
O6 0.044(2) 0.0361(19) 0.0432(19) -0.0081(15) 0.0052(15) -0.0081(16)
O7 0.0259(19) 0.061(3) 0.085(3) -0.007(2) 0.0127(18) 0.0053(18)
O8 0.077(3) 0.046(2) 0.0187(15) 0.0046(14) 0.0060(16) -0.0088(19)
N1 0.0269(18) 0.0239(17) 0.0190(15) -0.0001(13) -0.0006(13) -0.0017(14)
C1 0.0186(18) 0.024(2) 0.0170(17) 0.0032(14) 0.0044(14) -0.0012(15)
C2 0.026(2) 0.022(2) 0.0195(18) -0.0014(15) 0.0065(15) 0.0029(16)
C3 0.021(2) 0.026(2) 0.0241(19) 0.0010(16) 0.0047(15) 0.0060(17)
C4 0.0182(18) 0.024(2) 0.0165(17) 0.0038(15) 0.0041(14) -0.0003(15)
C5 0.026(2) 0.0188(19) 0.0140(16) 0.0032(14) 0.0041(14) -0.0044(15)
C6 0.026(2) 0.023(2) 0.0170(17) 0.0006(15) 0.0062(14) -0.0041(16)
C7 0.031(2) 0.025(2) 0.0205(19) -0.0049(16) 0.0067(16) 0.0006(17)
C8 0.020(2) 0.026(2) 0.0221(19) -0.0006(16) 0.0050(15) 0.0027(16)
C9 0.0211(19) 0.024(2) 0.0145(16) 0.0006(14) 0.0040(14) 0.0000(15)
C10 0.0181(18) 0.0199(18) 0.0155(16) -0.0003(14) 0.0070(13) -0.0029(14)
C11 0.0185(19) 0.028(2) 0.0176(17) 0.0056(15) 0.0023(14) 0.0000(16)
C12 0.031(2) 0.026(2) 0.0211(18) -0.0005(16) 0.0045(16) -0.0033(17)
C13 0.027(2) 0.030(2) 0.0184(18) 0.0009(16) -0.0022(15) -0.0081(17)
C14 0.028(2) 0.027(2) 0.0231(19) -0.0001(17) 0.0024(16) -0.0007(18)
C15 0.030(2) 0.023(2) 0.0234(19) -0.0024(16) 0.0003(17) -0.0032(17)
C16 0.031(2) 0.028(2) 0.0213(19) -0.0003(17) -0.0012(17) 0.0012(18)
C17 0.030(3) 0.037(3) 0.035(2) 0.006(2) -0.004(2) -0.004(2)
C18 0.022(2) 0.043(3) 0.023(2) 0.0025(19) -0.0015(16) -0.0046(19)
C19 0.028(2) 0.049(3) 0.030(2) 0.003(2) -0.0016(19) -0.006(2)
C20 0.048(3) 0.091(5) 0.040(3) 0.030(3) -0.017(2) -0.015(3)
C21 0.032(2) 0.024(2) 0.0182(18) 0.0012(15) -0.0015(16) 0.0001(17)
C22 0.021(2) 0.029(2) 0.027(2) 0.0013(17) 0.0053(16) -0.0012(17)
C23 0.033(2) 0.031(2) 0.0131(17) 0.0025(15) 0.0025(16) -0.0002(18)
C24 0.027(2) 0.034(2) 0.0198(19) 0.0022(17) 0.0040(16) -0.0013(18)
C25 0.034(3) 0.035(3) 0.037(2) -0.001(2) 0.009(2) -0.002(2)
C26 0.040(3) 0.028(2) 0.025(2) -0.0040(17) 0.0047(18) -0.0087(19)

loop_
_atom_type_symbol
_atom_type_description
_atom_type_scat_dispersion_real
_atom_type_scat_dispersion_imag
_atom_type_scat_source
C C 0.0033 0.0016 'International Tables Vol C Tables 4.2.6.8 and 6.1.1.4'
H H 0.0000 0.0000 'International Tables Vol C Tables 4.2.6.8 and 6.1.1.4'
N N 0.0061 0.0033 'International Tables Vol C Tables 4.2.6.8 and 6.1.1.4'
O O 0.0106 0.0060 'International Tables Vol C Tables 4.2.6.8 and 6.1.1.4'
Fe Fe 0.3463 0.8444 'International Tables Vol C Tables 4.2.6.8 and 6.1.1.4'
Se Se -0.0929 2.2259 'International Tables Vol C Tables 4.2.6.8 and 6.1.1.4'

loop_
_geom_angle_atom_site_label_1
_geom_angle_atom_site_label_2
_geom_angle_atom_site_label_3
_geom_angle
C25 Fe1 C26 102.6(2)
C25 Fe1 C24 92.0(2)
C26 Fe1 C24 98.07(19)
C25 Fe1 Se1 154.91(15)
C26 Fe1 Se1 102.20(15)
C24 Fe1 Se1 88.38(13)
C25 Fe1 Se2 87.40(16)
C26 Fe1 Se2 97.00(14)
C24 Fe1 Se2 164.69(13)
Se1 Fe1 Se2 85.79(2)
C25 Fe1 Fe2 99.14(15)
C26 Fe1 Fe2 145.16(14)
C24 Fe1 Fe2 108.12(13)
Se1 Fe1 Fe2 57.236(19)
Se2 Fe1 Fe2 57.007(19)
C22 Fe2 C23 88.82(19)
C22 Fe2 C21 98.84(18)
C23 Fe2 C21 100.11(18)
C22 Fe2 Se2 150.66(13)
C23 Fe2 Se2 86.56(12)
C21 Fe2 Se2 110.50(13)
C22 Fe2 Se1 90.31(14)
C23 Fe2 Se1 162.89(13)
C21 Fe2 Se1 96.91(13)
Se2 Fe2 Se1 85.85(2)
C22 Fe2 Fe1 96.57(13)
C23 Fe2 Fe1 106.12(13)
C21 Fe2 Fe1 149.73(13)
Se2 Fe2 Fe1 57.308(19)
Se1 Fe2 Fe1 57.02(2)
C1 Se1 Fe1 109.68(11)
C1 Se1 Fe2 112.78(12)
Fe1 Se1 Fe2 65.74(2)
C9 Se2 Fe2 114.85(11)
C9 Se2 Fe1 107.87(12)
Fe2 Se2 Fe1 65.69(2)
C11 N1 C12 124.5(3)
C11 N1 C13 118.0(3)
C12 N1 C13 117.5(3)
C2 C1 C10 120.5(3)
C2 C1 Se1 112.3(3)
C10 C1 Se1 127.1(3)
C1 C2 C3 121.3(4)
C1 C2 H2 119(2)
C3 C2 H2 120(2)
C4 C3 C2 119.7(4)
C4 C3 H3 120(3)
C2 C3 H3 120(3)
C3 C4 C5 120.6(3)
C3 C4 C11 118.5(3)
C5 C4 C11 120.9(3)
C4 C5 C6 119.5(3)
C4 C5 C10 120.4(3)
C6 C5 C10 120.1(4)
C7 C6 C5 120.7(4)
C7 C6 C12 118.5(4)
C5 C6 C12 120.8(4)
C6 C7 C8 119.5(4)
C6 C7 H7 119(3)
C8 C7 H7 122(3)
C9 C8 C7 121.8(4)
C9 C8 H8 115(3)
C7 C8 H8 123(3)
C8 C9 C10 120.7(3)
C8 C9 Se2 112.0(3)
C10 C9 Se2 127.3(3)
C9 C10 C5 117.1(3)
C9 C10 C1 125.5(3)
C5 C10 C1 117.5(3)
O1 C11 N1 120.6(3)
O1 C11 C4 122.2(4)
N1 C11 C4 117.2(3)
O2 C12 N1 120.7(4)
O2 C12 C6 122.2(4)
N1 C12 C6 117.1(3)
N1 C13 C14 113.7(3)
N1 C13 H13A 108.8
C14 C13 H13A 108.8
N1 C13 H13B 108.8
C14 C13 H13B 108.8
H13A C13 H13B 107.7
C13 C14 C15 109.4(3)
C13 C14 H14B 113(3)
C15 C14 H14B 108(3)
C13 C14 H14A 113(3)
C15 C14 H14A 109(3)
H14B C14 H14A 105(4)
C16 C15 C14 114.3(4)
C16 C15 H15B 112(3)
C14 C15 H15B 109(3)
C16 C15 H15A 108(2)
C14 C15 H15A 105(2)
H15B C15 H15A 108(4)
C17 C16 C15 112.9(4)
C17 C16 H16B 110(3)
C15 C16 H16B 109(3)
C17 C16 H16A 109(3)
C15 C16 H16A 107(3)
H16B C16 H16A 108(4)
C18 C17 C16 115.3(4)
C18 C17 H17B 109(4)
C16 C17 H17B 109(4)
C18 C17 H17A 106(4)
C16 C17 H17A 110(4)
H17B C17 H17A 107(5)
C17 C18 C19 115.7(4)
C17 C18 H18B 107(3)
C19 C18 H18B 110(3)
C17 C18 H18A 107(3)
C19 C18 H18A 112(3)
H18B C18 H18A 105(5)
C20 C19 C18 112.6(4)
C20 C19 H19B 110(3)
C18 C19 H19B 107(3)
C20 C19 H19A 113(4)
C18 C19 H19A 112(4)
H19B C19 H19A 101(5)
C19 C20 H20B 109.5
C19 C20 H20A 109.5
H20B C20 H20A 109.5
C19 C20 H20C 109.5
H20B C20 H20C 109.5
H20A C20 H20C 109.5
O3 C21 Fe2 174.8(4)
O4 C22 Fe2 176.3(4)
O5 C23 Fe2 177.5(4)
O6 C24 Fe1 178.9(4)
O7 C25 Fe1 178.5(5)
O8 C26 Fe1 176.8(4)

loop_
_geom_bond_atom_site_label_1
_geom_bond_atom_site_label_2
_geom_bond_distance
Fe1 C25 1.794(5)
Fe1 C26 1.799(4)
Fe1 C24 1.799(4)
Fe1 Se1 2.3561(7)
Fe1 Se2 2.3649(7)
Fe1 Fe2 2.5607(7)
Fe2 C22 1.786(4)
Fe2 C23 1.801(4)
Fe2 C21 1.805(4)
Fe2 Se2 2.3568(6)
Fe2 Se1 2.3619(7)
Se1 C1 1.926(4)
Se2 C9 1.919(4)
O1 C11 1.218(5)
O2 C12 1.217(5)
O3 C21 1.144(5)
O4 C22 1.143(5)
O5 C23 1.139(5)
O6 C24 1.146(5)
O7 C25 1.141(6)
O8 C26 1.140(5)
N1 C11 1.391(5)
N1 C12 1.395(5)
N1 C13 1.474(5)
C1 C2 1.379(5)
C1 C10 1.431(5)
C2 C3 1.400(5)
C2 H2 0.98(4)
C3 C4 1.381(6)
C3 H3 0.86(4)
C4 C5 1.404(5)
C4 C11 1.488(5)
C5 C6 1.416(5)
C5 C10 1.430(5)
C6 C7 1.376(6)
C6 C12 1.484(5)
C7 C8 1.384(6)
C7 H7 0.88(4)
C8 C9 1.380(5)
C8 H8 0.86(4)
C9 C10 1.424(5)
C13 C14 1.520(5)
C13 H13A 0.9900
C13 H13B 0.9900
C14 C15 1.531(6)
C14 H14B 0.91(5)
C14 H14A 0.92(5)
C15 C16 1.523(6)
C15 H15B 0.94(5)
C15 H15A 0.98(4)
C16 C17 1.515(6)
C16 H16B 0.97(5)
C16 H16A 0.96(5)
C17 C18 1.502(6)
C17 H17B 0.82(6)
C17 H17A 1.02(8)
C18 C19 1.518(6)
C18 H18B 0.97(6)
C18 H18A 0.95(6)
C19 C20 1.506(7)
C19 H19B 0.99(5)
C19 H19A 0.94(6)
C20 H20B 0.9800
C20 H20A 0.9800
C20 H20C 0.9800
